data_4069028
loop_
_publ_author_name
'Metz, Stefan'
'Burschka, Christian'
'Tacke, Reinhold'

_publ_section_title
;
 Neutral Hexacoordinate Silicon(iv) Complexes with anSiSO3NC Skeleton and
 a Neutral Pentacoordinate Silicon(iv) Complex Containing a Trianionic
 TetradentateO,N,O,OLigand
;
_journal_issue 7
_journal_name_full Organometallics
_journal_page_first 2311
_journal_paper_doi 10.1021/om801208t
_journal_volume 28
_journal_year 2009
_chemical_formula_moiety 'C27 H22 F3 N1 O3 S Si  . 2  CH3CN'
_chemical_formula_sum 'C31 H28 F3 N3 O3 S Si'
_chemical_formula_weight 607.71
_chemical_name_systematic
; 
 ? 
;
_space_group_IT_number 15
_symmetry_cell_setting monoclinic
_symmetry_space_group_name_Hall '-C 2yc'
_symmetry_space_group_name_H-M 'C 1 2/c 1'
_atom_sites_solution_hydrogens geom
_atom_sites_solution_primary direct
_atom_sites_solution_secondary difmap
_audit_creation_method SHELXL-97
_cell_angle_alpha 90.00
_cell_angle_beta 112.343(15)
_cell_angle_gamma 90.00
_cell_formula_units_Z 8
_cell_length_a 26.673(4)
_cell_length_b 11.1479(17)
_cell_length_c 22.257(3)
_cell_measurement_reflns_used 5000
_cell_measurement_temperature 193(2)
_cell_measurement_theta_max 25.8
_cell_measurement_theta_min 6.0
_cell_volume 6121.2(17)
_computing_cell_refinement Stoe-IPDS
_computing_data_collection Stoe-IPDS
_computing_data_reduction Stoe-IPDS
_computing_molecular_graphics Ortep-Povray
_computing_publication_material Bruker-SHELXTL
_computing_structure_refinement 'SHELXL-97 (Sheldrick, 2008)'
_computing_structure_solution 'SHELXS-97 (Sheldrick, 2008)'
_diffrn_ambient_temperature 193(2)
_diffrn_measured_fraction_theta_full 0.986
_diffrn_measured_fraction_theta_max 0.986
_diffrn_measurement_device_type Stoe-IPDS-image_plate
_diffrn_measurement_method omega_scan
_diffrn_radiation_monochromator graphite
_diffrn_radiation_source 'fine-focus sealed tube'
_diffrn_radiation_type MoK\a
_diffrn_radiation_wavelength 0.71073
_diffrn_reflns_av_R_equivalents 0.0349
_diffrn_reflns_av_sigmaI/netI 0.0220
_diffrn_reflns_limit_h_max 35
_diffrn_reflns_limit_h_min -35
_diffrn_reflns_limit_k_max 14
_diffrn_reflns_limit_k_min -14
_diffrn_reflns_limit_l_max 29
_diffrn_reflns_limit_l_min -29
_diffrn_reflns_number 39014
_diffrn_reflns_theta_full 28.02
_diffrn_reflns_theta_max 28.02
_diffrn_reflns_theta_min 2.59
_exptl_absorpt_coefficient_mu 0.200
_exptl_absorpt_correction_T_max 0.8950
_exptl_absorpt_correction_T_min 0.8396
_exptl_absorpt_correction_type multi-scan
_exptl_absorpt_process_details
;
[c.f. r.h. blessing, acta cryst. (1995), a51, 33-38]
;
_exptl_crystal_colour colorless
_exptl_crystal_density_diffrn 1.319
_exptl_crystal_density_method 'not measured'
_exptl_crystal_description blocks
_exptl_crystal_F_000 2528
_exptl_crystal_size_max .5
_exptl_crystal_size_mid .5
_exptl_crystal_size_min .4
_refine_diff_density_max 0.369
_refine_diff_density_min -0.307
_refine_diff_density_rms 0.040
_refine_ls_extinction_method none
_refine_ls_goodness_of_fit_ref 1.043
_refine_ls_hydrogen_treatment mixed
_refine_ls_matrix_type full
_refine_ls_number_parameters 412
_refine_ls_number_reflns 7293
_refine_ls_number_restraints 84
_refine_ls_restrained_S_all 1.055
_refine_ls_R_factor_all 0.0540
_refine_ls_R_factor_gt 0.0428
_refine_ls_shift/su_max 0.000
_refine_ls_shift/su_mean 0.000
_refine_ls_structure_factor_coef Fsqd
_refine_ls_weighting_details 'calc w=1/[\s^2^(Fo^2^)+(0.0682P)^2^+2.3814P] where P=(Fo^2^+2Fc^2^)/3'
_refine_ls_weighting_scheme calc
_refine_ls_wR_factor_gt 0.1130
_refine_ls_wR_factor_ref 0.1193
_reflns_number_gt 5771
_reflns_number_total 7293
_reflns_threshold_expression >2sigma(I)
_cod_data_source_file om801208t_si_001.cif
_cod_data_source_block met33mul2
_cod_original_cell_volume 6121.2(15)
_cod_original_sg_symbol_H-M C2/c
_cod_database_code 4069028

loop_
_symmetry_equiv_pos_as_xyz
'x, y, z'
'-x, y, -z+1/2'
'x+1/2, y+1/2, z'
'-x+1/2, y+1/2, -z+1/2'
'-x, -y, -z'
'x, -y, z-1/2'
'-x+1/2, -y+1/2, -z'
'x+1/2, -y+1/2, z-1/2'

loop_
_atom_site_label
_atom_site_type_symbol
_atom_site_fract_x
_atom_site_fract_y
_atom_site_fract_z
_atom_site_U_iso_or_equiv
_atom_site_adp_type
_atom_site_occupancy
_atom_site_symmetry_multiplicity
_atom_site_calc_flag
_atom_site_refinement_flags
_atom_site_disorder_assembly
_atom_site_disorder_group
C1 C 0.11020(6) 0.46966(13) 0.10078(8) 0.0381(3) Uani 1 1 d . . .
C2 C 0.13730(7) 0.57496(14) 0.13031(8) 0.0460(4) Uani 1 1 d . . .
H2 H 0.1755 0.5801 0.1427 0.055 Uiso 1 1 calc R . .
C3 C 0.10919(9) 0.67236(16) 0.14176(10) 0.0575(5) Uani 1 1 d . . .
H3 H 0.1285 0.7421 0.1626 0.069 Uiso 1 1 calc R . .
C4 C 0.05377(9) 0.66799(17) 0.12314(11) 0.0632(5) Uani 1 1 d . . .
H4 H 0.0348 0.7345 0.1309 0.076 Uiso 1 1 calc R . .
C5 C 0.02581(8) 0.56578(18) 0.09288(12) 0.0633(5) Uani 1 1 d . . .
H5 H -0.0125 0.5627 0.0791 0.076 Uiso 1 1 calc R . .
C6 C 0.05398(7) 0.46772(15) 0.08273(10) 0.0502(4) Uani 1 1 d . . .
H6 H 0.0344 0.3976 0.0630 0.060 Uiso 1 1 calc R . .
C7 C 0.24387(9) 0.48147(19) -0.00038(11) 0.0615(5) Uani 1 1 d . . .
H7A H 0.2150 0.4723 -0.0434 0.092 Uiso 1 1 calc R . .
H7B H 0.2783 0.4539 -0.0019 0.092 Uiso 1 1 calc R . .
H7C H 0.2470 0.5661 0.0124 0.092 Uiso 1 1 calc R . .
C8 C 0.23062(7) 0.40823(16) 0.04799(8) 0.0459(4) Uani 1 1 d . . .
C9 C 0.26277(7) 0.31609(18) 0.08285(9) 0.0511(4) Uani 1 1 d . . .
H9 H 0.2917 0.2888 0.0714 0.061 Uiso 1 1 calc R . .
C10 C 0.25417(6) 0.26104(16) 0.13473(9) 0.0457(4) Uani 1 1 d . . .
C11 C 0.29712(8) 0.1799(2) 0.17934(11) 0.0665(6) Uani 1 1 d . . .
H11A H 0.3135 0.2174 0.2222 0.100 Uiso 1 1 calc R . .
H11B H 0.3251 0.1662 0.1615 0.100 Uiso 1 1 calc R . .
H11C H 0.2808 0.1031 0.1834 0.100 Uiso 1 1 calc R . .
C12 C 0.20729(6) 0.23874(14) 0.20706(7) 0.0393(3) Uani 1 1 d . . .
C13 C 0.22783(7) 0.31459(17) 0.26038(8) 0.0501(4) Uani 1 1 d . . .
H13 H 0.2410 0.3917 0.2556 0.060 Uiso 1 1 calc R . .
C14 C 0.22920(9) 0.2781(2) 0.32077(9) 0.0595(5) Uani 1 1 d . . .
H14 H 0.2438 0.3296 0.3573 0.071 Uiso 1 1 calc R . .
C15 C 0.20907(8) 0.1661(2) 0.32747(9) 0.0593(5) Uani 1 1 d . . .
H15 H 0.2101 0.1408 0.3687 0.071 Uiso 1 1 calc R . .
C16 C 0.18757(7) 0.09124(17) 0.27427(9) 0.0515(4) Uani 1 1 d . . .
H16 H 0.1732 0.0155 0.2791 0.062 Uiso 1 1 calc R . .
C17 C 0.18663(6) 0.12543(15) 0.21332(8) 0.0419(3) Uani 1 1 d . . .
C18 C 0.05210(7) 0.07744(14) 0.10892(8) 0.0439(3) Uani 1 1 d . . .
C19 C 0.10049(6) 0.11836(13) 0.09256(7) 0.0362(3) Uani 1 1 d . . .
C20 C 0.09048(6) 0.09096(13) 0.02361(8) 0.0396(3) Uani 1 1 d . . .
H20 H 0.0741 0.0168 0.0056 0.047 Uiso 1 1 calc R . .
C21 C 0.10400(6) 0.16839(13) -0.01364(7) 0.0370(3) Uani 1 1 d . . .
C22 C 0.09270(6) 0.14890(15) -0.08348(8) 0.0408(3) Uani 1 1 d . . .
C23 C 0.08382(7) 0.24696(17) -0.12535(8) 0.0457(4) Uani 1 1 d . . .
H23 H 0.0864 0.3261 -0.1086 0.055 Uiso 1 1 calc R . .
C24 C 0.07116(8) 0.2296(2) -0.19175(9) 0.0571(5) Uani 1 1 d . . .
H24 H 0.0642 0.2968 -0.2200 0.068 Uiso 1 1 calc R . .
C25 C 0.06872(9) 0.1154(2) -0.21628(10) 0.0668(6) Uani 1 1 d . . .
H25 H 0.0605 0.1039 -0.2613 0.080 Uiso 1 1 calc R . .
C26 C 0.07823(10) 0.0178(2) -0.17531(12) 0.0707(6) Uani 1 1 d . . .
H26 H 0.0766 -0.0609 -0.1924 0.085 Uiso 1 1 calc R . .
C27 C 0.09029(8) 0.03341(18) -0.10897(10) 0.0553(4) Uani 1 1 d . . .
H27 H 0.0969 -0.0344 -0.0812 0.066 Uiso 1 1 calc R . .
N2A N 0.1795(2) 0.2083(4) 0.5186(3) 0.131(2) Uani 0.752(9) 1 d PDU A 1
C28A C 0.14077(18) 0.2618(4) 0.4975(3) 0.0778(12) Uani 0.752(9) 1 d PDU A 1
C29A C 0.0927(3) 0.3339(9) 0.4675(5) 0.121(3) Uani 0.752(9) 1 d PDU A 1
H29A H 0.0716 0.3341 0.4951 0.182 Uiso 0.752(9) 1 calc PR A 1
H29B H 0.0708 0.3004 0.4249 0.182 Uiso 0.752(9) 1 calc PR A 1
H29C H 0.1033 0.4163 0.4622 0.182 Uiso 0.752(9) 1 calc PR A 1
N2B N 0.1710(7) 0.2260(14) 0.4603(11) 0.144(7) Uani 0.248(9) 1 d PDU A 2
C28B C 0.1348(6) 0.2800(14) 0.4608(10) 0.094(4) Uani 0.248(9) 1 d PDU A 2
C29B C 0.0911(5) 0.3333(14) 0.4715(7) 0.056(3) Uani 0.248(9) 1 d PDU A 2
H29D H 0.0811 0.2836 0.5015 0.084 Uiso 0.248(9) 1 calc PR A 2
H29E H 0.0600 0.3400 0.4301 0.084 Uiso 0.248(9) 1 calc PR A 2
H29F H 0.1016 0.4134 0.4902 0.084 Uiso 0.248(9) 1 calc PR A 2
F1 F 0.05948(5) 0.09635(11) 0.17115(5) 0.0588(3) Uani 1 1 d . . .
F2 F 0.04171(5) -0.04018(9) 0.09702(6) 0.0604(3) Uani 1 1 d . . .
F3 F 0.00698(4) 0.13603(10) 0.07274(6) 0.0545(3) Uani 1 1 d . . .
N1 N 0.20824(5) 0.27943(11) 0.14541(6) 0.0371(3) Uani 1 1 d . . .
O3 O 0.12988(4) 0.27479(10) 0.00918(5) 0.0400(2) Uani 1 1 d . . .
O2 O 0.10700(4) 0.23934(8) 0.10760(5) 0.0335(2) Uani 1 1 d . . .
O1 O 0.18689(4) 0.43969(10) 0.05691(5) 0.0420(2) Uani 1 1 d . . .
S S 0.161860(17) 0.02829(3) 0.14558(2) 0.04591(12) Uani 1 1 d . . .
Si Si 0.146271(16) 0.33744(3) 0.083129(19) 0.03310(10) Uani 1 1 d . . .
N3 N 0.1008(4) 0.4628(5) 0.3425(3) 0.293(4) Uani 1 1 d DU . .
C31 C 0.0894(2) 0.4153(3) 0.29474(19) 0.1297(16) Uani 1 1 d DU . .
C30 C 0.08149(19) 0.3592(4) 0.23880(17) 0.1431(17) Uani 1 1 d DU . .
H30A H 0.0891 0.4146 0.2091 0.215 Uiso 1 1 calc R . .
H30B H 0.0438 0.3320 0.2191 0.215 Uiso 1 1 calc R . .
H30C H 0.1058 0.2899 0.2471 0.215 Uiso 1 1 calc R . .

loop_
_atom_site_aniso_label
_atom_site_aniso_U_11
_atom_site_aniso_U_22
_atom_site_aniso_U_33
_atom_site_aniso_U_23
_atom_site_aniso_U_13
_atom_site_aniso_U_12
C1 0.0389(8) 0.0317(7) 0.0399(8) 0.0015(6) 0.0108(6) -0.0019(6)
C2 0.0456(9) 0.0355(7) 0.0495(9) -0.0037(7) 0.0098(7) -0.0050(6)
C3 0.0652(12) 0.0367(8) 0.0618(12) -0.0104(8) 0.0141(9) -0.0024(8)
C4 0.0673(12) 0.0420(9) 0.0779(14) -0.0059(9) 0.0249(11) 0.0108(9)
C5 0.0459(10) 0.0478(10) 0.0924(16) -0.0055(10) 0.0223(10) 0.0059(8)
C6 0.0403(8) 0.0381(8) 0.0672(12) -0.0037(7) 0.0147(8) -0.0002(7)
C7 0.0643(12) 0.0684(12) 0.0595(11) 0.0065(9) 0.0321(10) -0.0154(10)
C8 0.0440(8) 0.0501(9) 0.0451(9) -0.0049(7) 0.0187(7) -0.0160(7)
C9 0.0377(8) 0.0655(11) 0.0548(10) 0.0021(8) 0.0230(8) -0.0036(7)
C10 0.0310(7) 0.0554(9) 0.0481(9) 0.0011(7) 0.0121(7) -0.0028(6)
C11 0.0387(9) 0.0922(16) 0.0679(13) 0.0206(11) 0.0194(9) 0.0128(10)
C12 0.0327(7) 0.0450(8) 0.0362(8) 0.0038(6) 0.0084(6) -0.0016(6)
C13 0.0475(9) 0.0545(9) 0.0412(9) -0.0018(7) 0.0087(7) -0.0092(7)
C14 0.0605(11) 0.0725(13) 0.0387(9) -0.0020(8) 0.0113(8) -0.0031(10)
C15 0.0544(10) 0.0786(13) 0.0420(10) 0.0152(9) 0.0152(8) 0.0055(10)
C16 0.0438(9) 0.0555(10) 0.0516(10) 0.0183(8) 0.0141(8) 0.0038(7)
C17 0.0327(7) 0.0440(8) 0.0436(8) 0.0090(6) 0.0085(6) 0.0031(6)
C18 0.0401(8) 0.0384(8) 0.0500(9) 0.0060(7) 0.0135(7) -0.0071(6)
C19 0.0337(7) 0.0299(6) 0.0420(8) 0.0013(6) 0.0110(6) -0.0040(5)
C20 0.0371(7) 0.0333(7) 0.0446(8) -0.0046(6) 0.0114(6) -0.0058(6)
C21 0.0301(6) 0.0378(7) 0.0403(8) -0.0058(6) 0.0103(6) -0.0032(5)
C22 0.0295(7) 0.0517(9) 0.0410(8) -0.0093(6) 0.0133(6) -0.0025(6)
C23 0.0371(8) 0.0600(10) 0.0397(8) -0.0056(7) 0.0142(7) 0.0005(7)
C24 0.0466(9) 0.0841(14) 0.0402(9) -0.0037(9) 0.0161(8) 0.0010(9)
C25 0.0588(11) 0.0975(17) 0.0477(11) -0.0237(11) 0.0243(9) -0.0084(11)
C26 0.0759(14) 0.0768(14) 0.0674(14) -0.0341(12) 0.0363(12) -0.0120(11)
C27 0.0579(11) 0.0555(10) 0.0578(11) -0.0172(8) 0.0277(9) -0.0056(8)
N2A 0.135(3) 0.110(3) 0.130(4) -0.026(3) 0.030(3) 0.051(3)
C28A 0.088(2) 0.0569(18) 0.081(3) -0.0202(18) 0.023(2) 0.0012(16)
C29A 0.095(4) 0.130(6) 0.123(6) -0.041(4) 0.024(4) 0.011(4)
N2B 0.143(9) 0.129(9) 0.172(11) -0.015(7) 0.072(8) 0.038(6)
C28B 0.101(7) 0.084(7) 0.108(9) -0.020(7) 0.052(7) 0.000(5)
C29B 0.039(5) 0.075(7) 0.045(5) -0.036(5) 0.005(4) -0.020(4)
F1 0.0594(6) 0.0697(7) 0.0537(6) 0.0061(5) 0.0286(5) -0.0140(5)
F2 0.0578(6) 0.0405(5) 0.0806(8) 0.0050(5) 0.0236(6) -0.0175(5)
F3 0.0342(5) 0.0572(6) 0.0692(7) 0.0108(5) 0.0164(5) -0.0028(4)
N1 0.0316(6) 0.0406(6) 0.0370(6) 0.0008(5) 0.0108(5) -0.0061(5)
O3 0.0414(6) 0.0395(5) 0.0380(6) -0.0020(4) 0.0139(5) -0.0106(4)
O2 0.0316(5) 0.0291(4) 0.0376(5) 0.0007(4) 0.0108(4) -0.0018(4)
O1 0.0412(6) 0.0391(5) 0.0455(6) 0.0009(5) 0.0163(5) -0.0093(4)
S 0.0413(2) 0.03407(19) 0.0541(2) 0.00331(16) 0.00873(18) 0.00339(15)
Si 0.03150(19) 0.03081(19) 0.0350(2) 0.00072(15) 0.01038(16) -0.00395(14)
N3 0.574(14) 0.161(5) 0.198(5) -0.070(4) 0.208(7) 0.000(6)
C31 0.240(5) 0.0779(19) 0.112(3) 0.0045(18) 0.112(3) 0.013(2)
C30 0.157(4) 0.198(5) 0.082(2) -0.005(2) 0.054(2) 0.062(3)

loop_
_atom_type_symbol
_atom_type_description
_atom_type_scat_dispersion_real
_atom_type_scat_dispersion_imag
_atom_type_scat_source
C C 0.0033 0.0016 'International Tables Vol C Tables 4.2.6.8 and 6.1.1.4'
H H 0.0000 0.0000 'International Tables Vol C Tables 4.2.6.8 and 6.1.1.4'
N N 0.0061 0.0033 'International Tables Vol C Tables 4.2.6.8 and 6.1.1.4'
O O 0.0106 0.0060 'International Tables Vol C Tables 4.2.6.8 and 6.1.1.4'
F F 0.0171 0.0103 'International Tables Vol C Tables 4.2.6.8 and 6.1.1.4'
Si Si 0.0817 0.0704 'International Tables Vol C Tables 4.2.6.8 and 6.1.1.4'
S S 0.1246 0.1234 'International Tables Vol C Tables 4.2.6.8 and 6.1.1.4'

loop_
_geom_angle_atom_site_label_1
_geom_angle_atom_site_label_2
_geom_angle_atom_site_label_3
_geom_angle
C6 C1 C2 116.93(15)
C6 C1 Si 120.39(12)
C2 C1 Si 122.65(12)
C3 C2 C1 121.25(16)
C4 C3 C2 120.47(17)
C3 C4 C5 119.53(18)
C4 C5 C6 119.96(18)
C5 C6 C1 121.83(16)
O1 C8 C9 121.19(15)
O1 C8 C7 115.63(17)
C9 C8 C7 123.15(17)
C8 C9 C10 122.02(16)
N1 C10 C9 121.50(16)
N1 C10 C11 119.41(16)
C9 C10 C11 119.08(16)
C13 C12 C17 120.29(15)
C13 C12 N1 118.26(14)
C17 C12 N1 121.45(14)
C12 C13 C14 120.28(17)
C15 C14 C13 119.81(18)
C16 C15 C14 120.12(17)
C15 C16 C17 120.96(17)
C16 C17 C12 118.51(16)
C16 C17 S 121.52(13)
C12 C17 S 119.95(12)
F3 C18 F1 106.91(14)
F3 C18 F2 106.66(13)
F1 C18 F2 107.18(13)
F3 C18 C19 110.91(13)
F1 C18 C19 113.05(13)
F2 C18 C19 111.79(14)
O2 C19 C20 113.99(12)
O2 C19 C18 105.74(12)
C20 C19 C18 110.25(13)
O2 C19 S 111.43(10)
C20 C19 S 107.87(10)
C18 C19 S 107.37(10)
C21 C20 C19 121.50(13)
C20 C21 O3 123.08(14)
C20 C21 C22 124.05(14)
O3 C21 C22 112.86(13)
C23 C22 C27 118.66(16)
C23 C22 C21 120.01(14)
C27 C22 C21 121.33(16)
C22 C23 C24 120.54(18)
C25 C24 C23 120.2(2)
C24 C25 C26 119.88(19)
C25 C26 C27 120.7(2)
C26 C27 C22 120.0(2)
N2A C28A C29A 176.0(8)
N2B C28B C29B 169(2)
C10 N1 C12 117.47(13)
C10 N1 Si 122.75(11)
C12 N1 Si 119.44(10)
C21 O3 Si 128.91(10)
C19 O2 Si 124.90(9)
C8 O1 Si 123.92(11)
C17 S C19 99.23(7)
O3 Si O2 94.69(5)
O3 Si O1 84.90(5)
O2 Si O1 179.54(6)
O3 Si N1 114.75(6)
O2 Si N1 91.07(5)
O1 Si N1 89.30(6)
O3 Si C1 124.41(7)
O2 Si C1 90.60(6)
O1 Si C1 89.45(6)
N1 Si C1 120.43(7)
N3 C31 C30 173.9(7)

loop_
_geom_bond_atom_site_label_1
_geom_bond_atom_site_label_2
_geom_bond_distance
C1 C6 1.397(2)
C1 C2 1.404(2)
C1 Si 1.8815(16)
C2 C3 1.397(3)
C3 C4 1.376(3)
C4 C5 1.388(3)
C5 C6 1.393(3)
C7 C8 1.497(2)
C8 O1 1.303(2)
C8 C9 1.374(3)
C9 C10 1.401(2)
C10 N1 1.349(2)
C10 C11 1.501(3)
C12 C13 1.389(2)
C12 C17 1.406(2)
C12 N1 1.4545(19)
C13 C14 1.391(3)
C14 C15 1.390(3)
C15 C16 1.382(3)
C16 C17 1.400(2)
C17 S 1.7677(18)
C18 F3 1.3368(19)
C18 F1 1.339(2)
C18 F2 1.3455(19)
C18 C19 1.538(2)
C19 O2 1.3845(17)
C19 C20 1.486(2)
C19 S 1.9004(16)
C20 C21 1.338(2)
C21 O3 1.3693(17)
C21 C22 1.483(2)
C22 C23 1.397(3)
C22 C27 1.399(2)
C23 C24 1.399(2)
C24 C25 1.377(3)
C25 C26 1.380(4)
C26 C27 1.397(3)
N2A C28A 1.130(5)
C28A C29A 1.443(8)
N2B C28B 1.142(12)
C28B C29B 1.406(13)
N1 Si 1.8247(14)
O3 Si 1.6855(12)
O2 Si 1.7388(10)
O1 Si 1.8150(11)
N3 C31 1.121(5)
C31 C30 1.336(5)

loop_
_geom_torsion_atom_site_label_1
_geom_torsion_atom_site_label_2
_geom_torsion_atom_site_label_3
_geom_torsion_atom_site_label_4
_geom_torsion
C6 C1 C2 C3 0.8(3)
Si C1 C2 C3 178.90(14)
C1 C2 C3 C4 -1.2(3)
C2 C3 C4 C5 0.1(3)
C3 C4 C5 C6 1.3(4)
C4 C5 C6 C1 -1.6(3)
C2 C1 C6 C5 0.5(3)
Si C1 C6 C5 -177.55(17)
O1 C8 C9 C10 -7.8(3)
C7 C8 C9 C10 169.99(18)
C8 C9 C10 N1 12.8(3)
C8 C9 C10 C11 -167.20(19)
C17 C12 C13 C14 1.4(3)
N1 C12 C13 C14 -178.15(16)
C12 C13 C14 C15 -1.1(3)
C13 C14 C15 C16 -0.2(3)
C14 C15 C16 C17 1.3(3)
C15 C16 C17 C12 -1.0(3)
C15 C16 C17 S 177.33(14)
C13 C12 C17 C16 -0.3(2)
N1 C12 C17 C16 179.19(14)
C13 C12 C17 S -178.69(13)
N1 C12 C17 S 0.8(2)
F3 C18 C19 O2 61.74(17)
F1 C18 C19 O2 -58.32(16)
F2 C18 C19 O2 -179.37(13)
F3 C18 C19 C20 -61.92(17)
F1 C18 C19 C20 178.01(13)
F2 C18 C19 C20 56.97(17)
F3 C18 C19 S -179.19(11)
F1 C18 C19 S 60.75(15)
F2 C18 C19 S -60.30(15)
O2 C19 C20 C21 20.5(2)
C18 C19 C20 C21 139.21(15)
S C19 C20 C21 -103.83(15)
C19 C20 C21 O3 3.0(2)
C19 C20 C21 C22 -176.93(14)
C20 C21 C22 C23 149.93(16)
O3 C21 C22 C23 -29.99(19)
C20 C21 C22 C27 -29.6(2)
O3 C21 C22 C27 150.46(15)
C27 C22 C23 C24 1.9(2)
C21 C22 C23 C24 -177.65(15)
C22 C23 C24 C25 -1.7(3)
C23 C24 C25 C26 0.7(3)
C24 C25 C26 C27 0.1(3)
C25 C26 C27 C22 0.2(3)
C23 C22 C27 C26 -1.1(3)
C21 C22 C27 C26 178.41(17)
C9 C10 N1 C12 -167.95(16)
C11 C10 N1 C12 12.0(2)
C9 C10 N1 Si 18.7(2)
C11 C10 N1 Si -161.27(15)
C13 C12 N1 C10 85.21(19)
C17 C12 N1 C10 -94.28(18)
C13 C12 N1 Si -101.26(15)
C17 C12 N1 Si 79.25(17)
C20 C21 O3 Si -4.8(2)
C22 C21 O3 Si 175.10(10)
C20 C19 O2 Si -44.58(16)
C18 C19 O2 Si -165.85(10)
S C19 O2 Si 77.80(12)
C9 C8 O1 Si -29.2(2)
C7 C8 O1 Si 152.82(13)
C16 C17 S C19 114.99(14)
C12 C17 S C19 -66.66(14)
O2 C19 S C17 24.91(12)
C20 C19 S C17 150.75(10)
C18 C19 S C17 -90.44(12)
C21 O3 Si O2 -11.89(13)
C21 O3 Si O1 168.33(13)
C21 O3 Si N1 81.46(13)
C21 O3 Si C1 -105.85(13)
C19 O2 Si O3 37.49(12)
C19 O2 Si O1 66(7)
C19 O2 Si N1 -77.45(12)
C19 O2 Si C1 162.10(12)
C8 O1 Si O3 -69.04(13)
C8 O1 Si O2 -97(7)
C8 O1 Si N1 45.89(13)
C8 O1 Si C1 166.33(13)
C10 N1 Si O3 44.41(14)
C12 N1 Si O3 -128.76(11)
C10 N1 Si O2 140.07(13)
C12 N1 Si O2 -33.10(11)
C10 N1 Si O1 -39.65(13)
C12 N1 Si O1 147.18(11)
C10 N1 Si C1 -128.60(13)
C12 N1 Si C1 58.22(13)
C6 C1 Si O3 53.35(16)
C2 C1 Si O3 -124.64(13)
C6 C1 Si O2 -42.76(14)
C2 C1 Si O2 139.25(14)
C6 C1 Si O1 136.78(14)
C2 C1 Si O1 -41.21(14)
C6 C1 Si N1 -134.35(14)
C2 C1 Si N1 47.66(16)
